data_7056695
loop_
_publ_author_name
'Ahamad, M. Naqi'
'Sama, Farasha'
'Akhtar, Muhammad Nadeem'
'Chen, Yan-Cong'
'Tong, Mingliang'
'Ahmad, Musheer'
'Shahid, M.'
'Hussain, Sahid'
'Khan, Kulsum'

_publ_section_title
;
 A disc like Co7 cluster with solvent dependent catecholase activity
;
_journal_name_full 'New J. Chem.'
_journal_paper_doi 10.1039/C7NJ03149A
_journal_year 2017
_chemical_formula_moiety 'C30 H54 Co7 N12 O12 S6, 10(H2O)'
_chemical_formula_sum 'C30 H74 Co7 N12 O22 S6'
_chemical_formula_weight 1559.88
_space_group_crystal_system monoclinic
_space_group_IT_number 15
_space_group_name_Hall '-C 2yc'
_space_group_name_H-M_alt 'C 1 2/c 1'
_symmetry_space_group_name_Hall '-C 2yc'
_symmetry_space_group_name_H-M 'C 1 2/c 1'
_atom_sites_solution_hydrogens geom
_audit_creation_date 2017-10-05
_audit_creation_method
;
Olex2 1.2-dev
(compiled 2017.08.10 svn.r3458 for OlexSys, GUI svn.r5356)
;
_audit_update_record
;
2017-10-12 deposited with the CCDC.
2017-10-20 downloaded from the CCDC.
;
_cell_angle_alpha 90
_cell_angle_beta 113.618(4)
_cell_angle_gamma 90
_cell_formula_units_Z 4
_cell_length_a 22.4034(16)
_cell_length_b 14.9191(16)
_cell_length_c 20.435(2)
_cell_measurement_reflns_used 999
_cell_measurement_temperature 296(2)
_cell_measurement_theta_max 25.00
_cell_measurement_theta_min 2.53
_cell_volume 6258.0(10)
_computing_cell_refinement 'SAINT v6.45A (Bruker, 2003)'
_computing_data_collection 'Brucker Smart'
_computing_data_reduction 'SAINT v6.45A (Bruker, 2003)'
_computing_molecular_graphics 'Olex2 (Dolomanov et al., 2009)'
_computing_publication_material 'Olex2 (Dolomanov et al., 2009)'
_computing_structure_refinement 'ShelXL (Sheldrick, 2015)'
_computing_structure_solution 'SHELXT 2014/4 (Sheldrick, 2014)'
_diffrn_ambient_temperature 296(2)
_diffrn_measured_fraction_theta_full 0.999
_diffrn_measured_fraction_theta_max 0.999
_diffrn_measurement_device_type 'BRUKER SMART APEX'
_diffrn_measurement_method /w-scans
_diffrn_radiation_type MoK\a
_diffrn_radiation_wavelength 0.71073
_diffrn_reflns_av_R_equivalents 0.1051
_diffrn_reflns_av_unetI/netI 0.0707
_diffrn_reflns_Laue_measured_fraction_full 0.999
_diffrn_reflns_Laue_measured_fraction_max 0.999
_diffrn_reflns_limit_h_max 26
_diffrn_reflns_limit_h_min -26
_diffrn_reflns_limit_k_max 17
_diffrn_reflns_limit_k_min -17
_diffrn_reflns_limit_l_max 24
_diffrn_reflns_limit_l_min -24
_diffrn_reflns_number 47412
_diffrn_reflns_point_group_measured_fraction_full 0.999
_diffrn_reflns_point_group_measured_fraction_max 0.999
_diffrn_reflns_theta_full 24.997
_diffrn_reflns_theta_max 24.997
_diffrn_reflns_theta_min 2.731
_exptl_absorpt_coefficient_mu 2.084
_exptl_absorpt_correction_T_max 0.747
_exptl_absorpt_correction_T_min 0.628
_exptl_absorpt_correction_type multi-scan
_exptl_absorpt_process_details Sadabs
_exptl_crystal_colour Red
_exptl_crystal_density_diffrn 1.656
_exptl_crystal_description Block
_exptl_crystal_F_000 3196
_exptl_crystal_size_max 0.28
_exptl_crystal_size_mid 0.19
_exptl_crystal_size_min 0.14
_refine_diff_density_max 0.810
_refine_diff_density_min -0.684
_refine_diff_density_rms 0.088
_refine_ls_extinction_method none
_refine_ls_goodness_of_fit_ref 1.027
_refine_ls_hydrogen_treatment constr
_refine_ls_matrix_type full
_refine_ls_number_parameters 307
_refine_ls_number_reflns 5494
_refine_ls_number_restraints 0
_refine_ls_restrained_S_all 1.027
_refine_ls_R_factor_all 0.1268
_refine_ls_R_factor_gt 0.0664
_refine_ls_shift/su_max 0.000
_refine_ls_shift/su_mean 0.000
_refine_ls_structure_factor_coef Fsqd
_refine_ls_weighting_details 'w=1/[\s^2^(Fo^2^)+(0.0705P)^2^+31.8961P] where P=(Fo^2^+2Fc^2^)/3'
_refine_ls_weighting_scheme calc
_refine_ls_wR_factor_gt 0.1514
_refine_ls_wR_factor_ref 0.1793
_reflns_Friedel_coverage 0.000
_reflns_number_gt 2976
_reflns_number_total 5494
_reflns_threshold_expression 'I > 2\s(I)'
_cod_data_source_file c7nj03149a2.cif
_cod_data_source_block complex1
_cod_depositor_comments
;
The following automatic conversions were performed:

'_exptl_absorpt_correction_type' value 'Multi-Scan' changed to
'multi-scan' according to
/home/data/users/saulius/crontab/automatic-downloads/rss-feeds/RSC/lib/dictionaries/cif_core.dic
dictionary named 'cif_core.dic' version 2.4.2 from 2011-04-26.

Automatic conversion script
Id: cif_fix_values 4973 2017-02-22 13:04:09Z antanas 
;
_cod_original_cell_volume 6258.1(10)
_cod_database_code 7056695
_shelx_space_group_comment
;
The symmetry employed for this shelxl refinement is uniquely defined
by the following loop, which should always be used as a source of
symmetry information in preference to the above space-group names.
They are only intended as comments.
;
_shelx_estimated_absorpt_t_max 0.759
_shelx_estimated_absorpt_t_min 0.593
_olex2_refinement_description
;
1. Fixed Uiso
 At 1.2 times of:
  All C(H,H) groups, All N(H,H) groups
 At 1.5 times of:
  All C(H,H,H) groups
2.a Secondary CH2 refined with riding coordinates:
 N2(H2A,H2B), N1(H1A,H1B), N3(H3A,H3B), C3(H3C,H3D), C8(H8A,H8B), C11(H11A,
 H11B), C7(H7A,H7B), C4(H4A,H4B), C12(H12A,H12B)
2.b Idealised Me refined as rotating group:
 C5(H5A,H5B,H5C), C1(H1C,H1D,H1E), C9(H9A,H9B,H9C)
;
_olex2_submission_special_instructions 'No special instructions were received'

loop_
_space_group_symop_operation_xyz
'x, y, z'
'-x, y, -z+1/2'
'x+1/2, y+1/2, z'
'-x+1/2, y+1/2, -z+1/2'
'-x, -y, -z'
'x, -y, z-1/2'
'-x+1/2, -y+1/2, -z'
'x+1/2, -y+1/2, z-1/2'

loop_
_atom_site_label
_atom_site_type_symbol
_atom_site_fract_x
_atom_site_fract_y
_atom_site_fract_z
_atom_site_U_iso_or_equiv
_atom_site_adp_type
_atom_site_occupancy
_atom_site_site_symmetry_order
_atom_site_calc_flag
_atom_site_refinement_flags_posn
_atom_site_refinement_flags_adp
_atom_site_refinement_flags_occupancy
Co1 Co 0.500000 0.66584(9) 0.750000 0.0402(4) Uani 1 2 d S T P
Co2 Co 0.38018(4) 0.56625(7) 0.73668(4) 0.0483(3) Uani 1 1 d . . .
Co3 Co 0.500000 0.86517(10) 0.750000 0.0560(4) Uani 1 2 d S T P
Co4 Co 0.500000 0.45220(10) 0.750000 0.0535(4) Uani 1 2 d S T P
Co5 Co 0.37188(4) 0.77347(8) 0.73491(5) 0.0565(3) Uani 1 1 d . . .
S2 S 0.14830(13) 0.7662(3) 0.57529(18) 0.1409(14) Uani 1 1 d . . .
S1 S 0.47212(17) 0.2582(3) 0.55530(17) 0.1407(13) Uani 1 1 d . . .
O4 O 0.40101(19) 0.6564(3) 0.6835(2) 0.0460(12) Uani 1 1 d . . .
O5 O 0.5193(2) 0.7739(3) 0.6966(2) 0.0505(12) Uani 1 1 d . . .
O2 O 0.3575(2) 0.6619(3) 0.7816(2) 0.0579(14) Uani 1 1 d . . .
O1 O 0.4688(2) 0.5661(3) 0.8022(2) 0.0452(11) Uani 1 1 d . . .
O3 O 0.4037(2) 0.4719(3) 0.6910(2) 0.0566(13) Uani 1 1 d . . .
O6 O 0.4106(2) 0.8641(4) 0.6913(3) 0.0648(14) Uani 1 1 d . . .
S3 S 0.3231(3) 0.9072(4) 0.9152(2) 0.220(3) Uani 1 1 d . . .
N2 N 0.2978(3) 0.5633(4) 0.6551(3) 0.0609(17) Uani 1 1 d . . .
H2A H 0.274372 0.515186 0.655416 0.073 Uiso 1 1 calc R . .
H2B H 0.274464 0.612625 0.651862 0.073 Uiso 1 1 calc R . .
N1 N 0.3680(3) 0.4921(4) 0.8078(3) 0.0627(17) Uani 1 1 d . . .
H1A H 0.326160 0.485963 0.799919 0.075 Uiso 1 1 calc R . .
H1B H 0.386336 0.438401 0.811446 0.075 Uiso 1 1 calc R . .
N6 N 0.3565(3) 0.8609(6) 0.8045(4) 0.085(2) Uani 1 1 d . . .
N3 N 0.5075(3) 0.9438(5) 0.6783(4) 0.077(2) Uani 1 1 d . . .
H3A H 0.491772 0.998251 0.679434 0.092 Uiso 1 1 calc R . .
H3B H 0.548402 0.948030 0.682001 0.092 Uiso 1 1 calc R . .
N5 N 0.2790(3) 0.7774(5) 0.6558(4) 0.082(2) Uani 1 1 d . . .
C3 C 0.4725(3) 0.5595(6) 0.8735(3) 0.057(2) Uani 1 1 d . . .
H3C H 0.494088 0.612208 0.900464 0.069 Uiso 1 1 calc R . .
H3D H 0.498065 0.507347 0.896692 0.069 Uiso 1 1 calc R . .
C8 C 0.3650(3) 0.6395(5) 0.6078(3) 0.057(2) Uani 1 1 d . . .
H8A H 0.395114 0.630351 0.585159 0.069 Uiso 1 1 calc R . .
H8B H 0.338000 0.691046 0.585707 0.069 Uiso 1 1 calc R . .
C6 C 0.3230(3) 0.5585(6) 0.5975(4) 0.061(2) Uani 1 1 d . . .
C11 C 0.4946(4) 0.7992(6) 0.6225(4) 0.062(2) Uani 1 1 d . . .
H11A H 0.462112 0.756074 0.594050 0.074 Uiso 1 1 calc R . .
H11B H 0.529785 0.799013 0.606259 0.074 Uiso 1 1 calc R . .
C7 C 0.3638(4) 0.4735(6) 0.6161(4) 0.071(2) Uani 1 1 d . . .
H7A H 0.335509 0.421410 0.603172 0.085 Uiso 1 1 calc R . .
H7B H 0.391119 0.471379 0.589344 0.085 Uiso 1 1 calc R . .
N4 N 0.5107(4) 0.3623(5) 0.6788(4) 0.079(2) Uani 1 1 d . . .
C4 C 0.3689(4) 0.6413(6) 0.8535(4) 0.075(3) Uani 1 1 d . . .
H4A H 0.327821 0.637266 0.858728 0.090 Uiso 1 1 calc R . .
H4B H 0.394877 0.688140 0.885025 0.090 Uiso 1 1 calc R . .
C2 C 0.4050(4) 0.5518(6) 0.8731(4) 0.071(2) Uani 1 1 d . . .
C12 C 0.3994(4) 0.8881(6) 0.6210(4) 0.081(3) Uani 1 1 d . . .
H12A H 0.378541 0.946321 0.610002 0.097 Uiso 1 1 calc R . .
H12B H 0.370660 0.844636 0.588054 0.097 Uiso 1 1 calc R . .
C14 C 0.2243(4) 0.7742(6) 0.6221(5) 0.078(3) Uani 1 1 d . . .
C5 C 0.2689(4) 0.5564(6) 0.5231(4) 0.082(3) Uani 1 1 d . . .
H5A H 0.243750 0.502679 0.517402 0.122 Uiso 1 1 calc GR . .
H5B H 0.287555 0.557540 0.488219 0.122 Uiso 1 1 calc GR . .
H5C H 0.241281 0.607701 0.516715 0.122 Uiso 1 1 calc GR . .
C1 C 0.4058(4) 0.5134(7) 0.9418(4) 0.096(3) Uani 1 1 d . . .
H1C H 0.361894 0.505329 0.937571 0.145 Uiso 1 1 calc GR . .
H1D H 0.428231 0.553896 0.980412 0.145 Uiso 1 1 calc GR . .
H1E H 0.427827 0.456666 0.951146 0.145 Uiso 1 1 calc GR . .
C15 C 0.3393(5) 0.8777(8) 0.8464(6) 0.105(4) Uani 1 1 d . . .
C13 C 0.4936(5) 0.3205(7) 0.6277(5) 0.085(3) Uani 1 1 d . . .
C10 C 0.4646(4) 0.8912(6) 0.6125(4) 0.073(2) Uani 1 1 d . . .
C9 C 0.4595(4) 0.9361(7) 0.5445(5) 0.096(3) Uani 1 1 d . . .
H9A H 0.441529 0.995023 0.541936 0.144 Uiso 1 1 calc GR . .
H9B H 0.431723 0.901350 0.504295 0.144 Uiso 1 1 calc GR . .
H9C H 0.502060 0.940482 0.543972 0.144 Uiso 1 1 calc GR . .

loop_
_atom_site_aniso_label
_atom_site_aniso_U_11
_atom_site_aniso_U_22
_atom_site_aniso_U_33
_atom_site_aniso_U_23
_atom_site_aniso_U_13
_atom_site_aniso_U_12
Co1 0.0299(7) 0.0660(10) 0.0254(6) 0.000 0.0117(5) 0.000
Co2 0.0378(5) 0.0790(8) 0.0305(5) 0.0013(5) 0.0162(4) -0.0062(5)
Co3 0.0486(8) 0.0658(10) 0.0514(9) 0.000 0.0180(7) 0.000
Co4 0.0554(9) 0.0665(10) 0.0394(8) 0.000 0.0197(7) 0.000
Co5 0.0388(6) 0.0802(8) 0.0514(6) 0.0037(6) 0.0190(5) 0.0080(5)
S2 0.0562(16) 0.192(4) 0.133(3) 0.053(3) -0.0056(16) -0.0075(19)
S1 0.137(3) 0.174(3) 0.095(2) -0.062(2) 0.030(2) -0.013(2)
O4 0.035(2) 0.075(3) 0.029(2) 0.002(2) 0.0134(19) -0.005(2)
O5 0.041(3) 0.074(4) 0.034(3) 0.008(2) 0.013(2) 0.000(2)
O2 0.048(3) 0.086(4) 0.043(3) -0.004(3) 0.022(2) 0.005(3)
O1 0.045(3) 0.067(3) 0.029(2) 0.004(2) 0.020(2) 0.000(2)
O3 0.050(3) 0.082(4) 0.038(3) 0.000(2) 0.018(2) 0.000(3)
O6 0.047(3) 0.085(4) 0.057(3) 0.016(3) 0.016(2) 0.005(3)
S3 0.226(5) 0.304(7) 0.134(3) -0.009(4) 0.076(3) 0.142(5)
N2 0.038(3) 0.099(5) 0.048(4) -0.002(3) 0.019(3) -0.016(3)
N1 0.057(4) 0.090(5) 0.050(4) 0.009(4) 0.030(3) -0.008(4)
N6 0.064(5) 0.111(7) 0.094(6) -0.010(5) 0.045(4) 0.022(4)
N3 0.070(5) 0.074(5) 0.092(5) 0.014(4) 0.038(4) 0.001(4)
N5 0.050(4) 0.115(6) 0.076(5) 0.024(4) 0.020(4) 0.019(4)
C3 0.047(4) 0.099(6) 0.028(4) 0.010(4) 0.018(3) 0.004(4)
C8 0.041(4) 0.102(6) 0.021(3) -0.003(4) 0.005(3) 0.003(4)
C6 0.039(4) 0.107(7) 0.034(4) -0.009(4) 0.013(3) -0.014(5)
C11 0.058(5) 0.085(6) 0.045(5) 0.016(4) 0.022(4) -0.002(5)
C7 0.063(5) 0.106(7) 0.040(5) -0.020(4) 0.017(4) -0.026(5)
N4 0.095(6) 0.082(6) 0.061(5) -0.013(4) 0.033(4) 0.002(4)
C4 0.071(6) 0.115(8) 0.052(5) -0.006(5) 0.038(4) 0.000(5)
C2 0.075(6) 0.102(7) 0.043(5) 0.003(5) 0.030(4) -0.002(5)
C12 0.074(6) 0.090(7) 0.068(6) 0.031(5) 0.016(5) 0.006(5)
C14 0.053(5) 0.104(7) 0.069(6) 0.033(5) 0.017(5) 0.017(5)
C5 0.054(5) 0.136(8) 0.038(4) -0.013(5) 0.002(4) -0.017(5)
C1 0.092(7) 0.164(10) 0.048(5) 0.031(6) 0.043(5) -0.007(6)
C15 0.093(8) 0.113(9) 0.102(9) -0.015(7) 0.031(7) 0.033(7)
C13 0.086(7) 0.104(8) 0.068(6) -0.002(6) 0.033(5) 0.014(6)
C10 0.065(6) 0.095(7) 0.050(5) 0.011(5) 0.015(4) -0.009(5)
C9 0.090(7) 0.122(8) 0.070(6) 0.045(6) 0.026(5) -0.009(6)

loop_
_atom_type_symbol
_atom_type_description
_atom_type_scat_dispersion_real
_atom_type_scat_dispersion_imag
_atom_type_scat_source
C C 0.0033 0.0016 'International Tables Vol C Tables 4.2.6.8 and 6.1.1.4'
Co Co 0.3494 0.9721 'International Tables Vol C Tables 4.2.6.8 and 6.1.1.4'
H H 0.0000 0.0000 'International Tables Vol C Tables 4.2.6.8 and 6.1.1.4'
N N 0.0061 0.0033 'International Tables Vol C Tables 4.2.6.8 and 6.1.1.4'
O O 0.0106 0.0060 'International Tables Vol C Tables 4.2.6.8 and 6.1.1.4'
S S 0.1246 0.1234 'International Tables Vol C Tables 4.2.6.8 and 6.1.1.4'

loop_
_geom_angle_atom_site_label_1
_geom_angle_atom_site_label_2
_geom_angle_atom_site_label_3
_geom_angle
_geom_angle_site_symmetry_1
_geom_angle_site_symmetry_3
Co2 Co1 Co2 120.27(6) 2_656 .
Co3 Co1 Co2 119.87(3) . 2_656
Co3 Co1 Co2 119.87(3) . .
O4 Co1 Co2 134.98(13) 2_656 .
O4 Co1 Co2 39.25(12) 2_656 2_656
O4 Co1 Co2 39.25(12) . .
O4 Co1 Co2 134.99(13) . 2_656
O4 Co1 Co3 93.88(13) 2_656 .
O4 Co1 Co3 93.88(13) . .
O4 Co1 O4 172.2(3) . 2_656
O4 Co1 O1 78.47(16) 2_656 2_656
O4 Co1 O1 95.98(16) 2_656 .
O4 Co1 O1 95.98(16) . 2_656
O4 Co1 O1 78.47(16) . .
O5 Co1 Co2 93.74(12) 2_656 .
O5 Co1 Co2 134.77(12) 2_656 2_656
O5 Co1 Co2 134.78(12) . .
O5 Co1 Co2 93.73(12) . 2_656
O5 Co1 Co3 39.42(13) . .
O5 Co1 Co3 39.41(13) 2_656 .
O5 Co1 O4 95.76(16) 2_656 2_656
O5 Co1 O4 90.24(17) . 2_656
O5 Co1 O4 90.24(17) 2_656 .
O5 Co1 O4 95.77(16) . .
O5 Co1 O5 78.8(3) . 2_656
O5 Co1 O1 95.76(17) 2_656 .
O5 Co1 O1 172.16(17) . .
O5 Co1 O1 172.16(17) 2_656 2_656
O5 Co1 O1 95.76(17) . 2_656
O1 Co1 Co2 94.10(12) . 2_656
O1 Co1 Co2 94.10(12) 2_656 .
O1 Co1 Co2 39.22(11) . .
O1 Co1 Co2 39.22(11) 2_656 2_656
O1 Co1 Co3 134.92(12) . .
O1 Co1 Co3 134.92(12) 2_656 .
O1 Co1 O1 90.2(2) . 2_656
O4 Co2 Co1 44.11(12) . .
O4 Co2 N2 83.8(2) . .
O4 Co2 N1 167.6(2) . .
O2 Co2 Co1 89.22(15) . .
O2 Co2 O4 85.3(2) . .
O2 Co2 O1 93.83(19) . .
O2 Co2 O3 178.9(2) . .
O2 Co2 N2 95.0(2) . .
O2 Co2 N1 85.4(2) . .
O1 Co2 Co1 44.57(13) . .
O1 Co2 O4 88.68(18) . .
O1 Co2 N2 167.8(2) . .
O1 Co2 N1 83.8(2) . .
O3 Co2 Co1 89.84(14) . .
O3 Co2 O4 93.7(2) . .
O3 Co2 O1 85.84(19) . .
O3 Co2 N2 85.1(2) . .
O3 Co2 N1 95.6(2) . .
N2 Co2 Co1 127.22(17) . .
N2 Co2 N1 105.2(2) . .
N1 Co2 Co1 127.57(17) . .
O5 Co3 Co1 44.20(14) . .
O5 Co3 Co1 44.20(13) 2_656 .
O5 Co3 O5 88.4(3) 2_656 .
O5 Co3 N3 83.7(2) 2_656 2_656
O5 Co3 N3 167.8(2) 2_656 .
O5 Co3 N3 167.8(2) . 2_656
O5 Co3 N3 83.7(2) . .
O6 Co3 Co1 89.52(17) . .
O6 Co3 Co1 89.52(17) 2_656 .
O6 Co3 O5 93.2(2) 2_656 2_656
O6 Co3 O5 86.1(2) 2_656 .
O6 Co3 O5 93.2(2) . .
O6 Co3 O5 86.1(2) . 2_656
O6 Co3 O6 179.0(3) . 2_656
O6 Co3 N3 95.4(3) . 2_656
O6 Co3 N3 85.1(3) 2_656 2_656
O6 Co3 N3 95.4(3) 2_656 .
O6 Co3 N3 85.1(2) . .
N3 Co3 Co1 127.3(2) . .
N3 Co3 Co1 127.3(2) 2_656 .
N3 Co3 N3 105.4(4) 2_656 .
O1 Co4 O1 82.5(2) 2_656 .
O3 Co4 O1 93.87(17) . 2_656
O3 Co4 O1 73.44(17) . .
O3 Co4 O1 93.87(17) 2_656 .
O3 Co4 O1 73.44(17) 2_656 2_656
O3 Co4 O3 163.4(3) . 2_656
O3 Co4 N4 94.1(2) 2_656 2_656
O3 Co4 N4 96.7(2) 2_656 .
O3 Co4 N4 96.7(2) . 2_656
O3 Co4 N4 94.1(2) . .
N4 Co4 O1 165.2(2) 2_656 2_656
N4 Co4 O1 165.2(2) . .
N4 Co4 O1 90.6(2) . 2_656
N4 Co4 O1 90.6(2) 2_656 .
N4 Co4 N4 98.8(4) 2_656 .
O4 Co5 O5 81.39(15) . 2_656
O2 Co5 O4 73.25(17) . .
O2 Co5 O5 92.64(18) . 2_656
O2 Co5 N6 95.4(3) . .
O2 Co5 N5 95.3(2) . .
O6 Co5 O4 93.30(19) . .
O6 Co5 O5 73.89(18) . 2_656
O6 Co5 O2 162.47(19) . .
O6 Co5 N6 95.9(3) . .
O6 Co5 N5 96.5(2) . .
N6 Co5 O4 165.6(3) . .
N6 Co5 O5 90.5(2) . 2_656
N6 Co5 N5 97.4(3) . .
N5 Co5 O4 92.6(2) . .
N5 Co5 O5 168.2(2) . 2_656
Co1 O4 Co5 94.24(16) . .
Co2 O4 Co1 96.64(18) . .
Co2 O4 Co5 95.62(17) . .
C8 O4 Co1 134.2(4) . .
C8 O4 Co2 109.1(4) . .
C8 O4 Co5 119.1(4) . .
Co1 O5 Co5 94.13(16) . 2_656
Co3 O5 Co1 96.39(18) . .
Co3 O5 Co5 94.77(18) . 2_656
C11 O5 Co1 132.8(4) . .
C11 O5 Co3 109.7(4) . .
C11 O5 Co5 120.9(4) . 2_656
Co2 O2 Co5 105.8(2) . .
C4 O2 Co2 111.8(5) . .
C4 O2 Co5 132.4(5) . .
Co1 O1 Co4 93.66(15) . .
Co2 O1 Co1 96.21(17) . .
Co2 O1 Co4 95.85(17) . .
C3 O1 Co1 132.0(4) . .
C3 O1 Co2 109.7(3) . .
C3 O1 Co4 121.7(4) . .
Co2 O3 Co4 104.9(2) . .
C7 O3 Co2 109.9(5) . .
C7 O3 Co4 134.3(4) . .
Co3 O6 Co5 105.2(2) . .
C12 O6 Co3 111.1(5) . .
C12 O6 Co5 134.2(5) . .
Co2 N2 H2A 112.1 . .
Co2 N2 H2B 112.1 . .
H2A N2 H2B 109.7 . .
C6 N2 Co2 98.5(4) . .
C6 N2 H2A 112.1 . .
C6 N2 H2B 112.1 . .
Co2 N1 H1A 112.2 . .
Co2 N1 H1B 112.2 . .
H1A N1 H1B 109.8 . .
C2 N1 Co2 97.6(4) . .
C2 N1 H1A 112.2 . .
C2 N1 H1B 112.2 . .
C15 N6 Co5 153.0(10) . .
Co3 N3 H3A 112.2 . .
Co3 N3 H3B 112.2 . .
H3A N3 H3B 109.8 . .
C10 N3 Co3 98.0(5) . .
C10 N3 H3A 112.2 . .
C10 N3 H3B 112.2 . .
C14 N5 Co5 167.1(7) . .
O1 C3 H3C 109.6 . .
O1 C3 H3D 109.6 . .
O1 C3 C2 110.4(5) . .
H3C C3 H3D 108.1 . .
C2 C3 H3C 109.6 . .
C2 C3 H3D 109.6 . .
O4 C8 H8A 109.7 . .
O4 C8 H8B 109.7 . .
O4 C8 C6 109.9(5) . .
H8A C8 H8B 108.2 . .
C6 C8 H8A 109.7 . .
C6 C8 H8B 109.7 . .
N2 C6 C7 102.8(6) . .
N2 C6 C5 112.7(6) . .
C8 C6 N2 105.3(6) . .
C8 C6 C7 111.1(6) . .
C8 C6 C5 111.3(7) . .
C5 C6 C7 113.1(7) . .
O5 C11 H11A 109.6 . .
O5 C11 H11B 109.6 . .
O5 C11 C10 110.1(6) . .
H11A C11 H11B 108.2 . .
C10 C11 H11A 109.6 . .
C10 C11 H11B 109.6 . .
O3 C7 C6 109.7(6) . .
O3 C7 H7A 109.7 . .
O3 C7 H7B 109.7 . .
C6 C7 H7A 109.7 . .
C6 C7 H7B 109.7 . .
H7A C7 H7B 108.2 . .
C13 N4 Co4 155.3(8) . .
O2 C4 H4A 110.0 . .
O2 C4 H4B 110.0 . .
O2 C4 C2 108.5(6) . .
H4A C4 H4B 108.4 . .
C2 C4 H4A 110.0 . .
C2 C4 H4B 110.0 . .
C3 C2 N1 103.8(6) . .
C3 C2 C4 110.9(7) . .
C4 C2 N1 103.5(6) . .
C1 C2 N1 112.9(7) . .
C1 C2 C3 112.5(7) . .
C1 C2 C4 112.5(7) . .
O6 C12 H12A 109.8 . .
O6 C12 H12B 109.8 . .
O6 C12 C10 109.6(6) . .
H12A C12 H12B 108.2 . .
C10 C12 H12A 109.8 . .
C10 C12 H12B 109.8 . .
N5 C14 S2 178.0(9) . .
C6 C5 H5A 109.5 . .
C6 C5 H5B 109.5 . .
C6 C5 H5C 109.5 . .
H5A C5 H5B 109.5 . .
H5A C5 H5C 109.5 . .
H5B C5 H5C 109.5 . .
C2 C1 H1C 109.5 . .
C2 C1 H1D 109.5 . .
C2 C1 H1E 109.5 . .
H1C C1 H1D 109.5 . .
H1C C1 H1E 109.5 . .
H1D C1 H1E 109.5 . .
N6 C15 S3 172.8(11) . .
N4 C13 S1 177.5(9) . .
N3 C10 C12 102.1(7) . .
C11 C10 N3 105.1(6) . .
C11 C10 C12 110.5(7) . .
C9 C10 N3 111.9(7) . .
C9 C10 C11 113.2(7) . .
C9 C10 C12 113.2(7) . .
C10 C9 H9A 109.5 . .
C10 C9 H9B 109.5 . .
C10 C9 H9C 109.5 . .
H9A C9 H9B 109.5 . .
H9A C9 H9C 109.5 . .
H9B C9 H9C 109.5 . .

loop_
_geom_bond_atom_site_label_1
_geom_bond_atom_site_label_2
_geom_bond_distance
_geom_bond_site_symmetry_2
Co1 Co2 2.9836(11) 2_656
Co1 Co2 2.9837(11) .
Co1 Co3 2.974(2) .
Co1 O4 2.091(4) .
Co1 O4 2.091(4) 2_656
Co1 O5 2.086(5) .
Co1 O5 2.086(5) 2_656
Co1 O1 2.106(4) 2_656
Co1 O1 2.106(4) .
Co2 O4 1.901(4) .
Co2 O2 1.874(5) .
Co2 O1 1.898(4) .
Co2 O3 1.878(5) .
Co2 N2 1.929(5) .
Co2 N1 1.931(6) .
Co3 O5 1.900(5) 2_656
Co3 O5 1.900(5) .
Co3 O6 1.877(5) 2_656
Co3 O6 1.877(5) .
Co3 N3 1.936(6) 2_656
Co3 N3 1.936(6) .
Co4 O1 2.261(4) 2_656
Co4 O1 2.262(4) .
Co4 O3 2.027(4) 2_656
Co4 O3 2.027(4) .
Co4 N4 2.062(7) 2_656
Co4 N4 2.062(7) .
Co5 O4 2.265(4) .
Co5 O5 2.273(4) 2_656
Co5 O2 2.008(5) .
Co5 O6 2.000(5) .
Co5 N6 2.058(8) .
Co5 N5 2.061(7) .
S2 C14 1.589(9) .
S1 C13 1.647(11) .
O4 C8 1.451(7) .
O5 C11 1.440(7) .
O2 C4 1.421(8) .
O1 C3 1.430(7) .
O3 C7 1.431(8) .
O6 C12 1.401(9) .
S3 C15 1.646(12) .
N2 H2A 0.8900 .
N2 H2B 0.8900 .
N2 C6 1.499(8) .
N1 H1A 0.8900 .
N1 H1B 0.8900 .
N1 C2 1.540(9) .
N6 C15 1.100(11) .
N3 H3A 0.8900 .
N3 H3B 0.8900 .
N3 C10 1.521(10) .
N5 C14 1.141(9) .
C3 H3C 0.9700 .
C3 H3D 0.9700 .
C3 C2 1.514(10) .
C8 H8A 0.9700 .
C8 H8B 0.9700 .
C8 C6 1.494(10) .
C6 C7 1.520(11) .
C6 C5 1.518(9) .
C11 H11A 0.9700 .
C11 H11B 0.9700 .
C11 C10 1.506(11) .
C7 H7A 0.9700 .
C7 H7B 0.9700 .
N4 C13 1.143(10) .
C4 H4A 0.9700 .
C4 H4B 0.9700 .
C4 C2 1.529(11) .
C2 C1 1.510(10) .
C12 H12A 0.9700 .
C12 H12B 0.9700 .
C12 C10 1.538(11) .
C5 H5A 0.9600 .
C5 H5B 0.9600 .
C5 H5C 0.9600 .
C1 H1C 0.9600 .
C1 H1D 0.9600 .
C1 H1E 0.9600 .
C10 C9 1.505(10) .
C9 H9A 0.9600 .
C9 H9B 0.9600 .
C9 H9C 0.9600 .

loop_
_smtbx_masks_void_nr
_smtbx_masks_void_average_x
_smtbx_masks_void_average_y
_smtbx_masks_void_average_z
_smtbx_masks_void_volume
_smtbx_masks_void_count_electrons
_smtbx_masks_void_content
1 0.255 0.250 0.505 912.2 198.4 '5 H2O'
2 -0.285 0.750 -0.535 912.2 198.4 '5 H2O'
